data_7026828
loop_
_publ_author_name
'Chen, Yang'
'Wang, Zi-Ou'
'Yang, Zhou'
'Ren, Zhi-Gang'
'Li, Hong-Xi'
'Lang, Jian-Ping'

_publ_section_title
;
 Unique assembly of low-dimensional viologen iodoplumbates and their
 improved semiconducting properties.
;
_journal_issue 40
_journal_name_full 'Dalton transactions (Cambridge, England : 2003)'
_journal_page_first 9476
_journal_page_last 9479
_journal_paper_doi 10.1039/c0dt00757a
_journal_volume 39
_journal_year 2010
_chemical_formula_moiety '6(C31 H28 N2), I38 Pb13'
_chemical_formula_sum 'C186 H168 I38 N12 Pb13'
_chemical_formula_weight 10087.12
_chemical_name_systematic
;
?
;
_space_group_IT_number 148
_symmetry_cell_setting hexagonal
_symmetry_space_group_name_Hall '-R 3'
_symmetry_space_group_name_H-M 'R -3 :H'
_atom_sites_solution_hydrogens geom
_atom_sites_solution_primary direct
_atom_sites_solution_secondary difmap
_audit_creation_method SHELXL-97
_cell_angle_alpha 90.00
_cell_angle_beta 90.00
_cell_angle_gamma 120.00
_cell_formula_units_Z 3
_cell_length_a 24.7119(15)
_cell_length_b 24.7119(15)
_cell_length_c 37.0183(18)
_cell_measurement_reflns_used 26219
_cell_measurement_temperature 223(2)
_cell_measurement_theta_max 27.4971
_cell_measurement_theta_min 3.2967
_cell_volume 19577.6(19)
_computing_cell_refinement 'CrystalClear, Ver. 1.30 (Rigaku/MSC, 2001)'
_computing_data_collection 'CrystalClear, Ver. 1.30 (Rigaku/MSC, 2001)'
_computing_data_reduction 'CrystalStructure, Ver. 3.60 (Rigaku/MSC, 2004)'
_computing_molecular_graphics 'ORTEPII (Johnson, 1976)'
_computing_publication_material SHELXL97
_computing_structure_refinement 'SHELXL-97 (Sheldrick, 1997)'
_computing_structure_solution 'SHELXS-97 (Sheldrick, 1990)'
_diffrn_ambient_temperature 223(2)
_diffrn_measured_fraction_theta_full 0.996
_diffrn_measured_fraction_theta_max 0.996
_diffrn_measurement_device_type 'Rigaku MercuryCCD area detector'
_diffrn_measurement_method \w
_diffrn_radiation_monochromator graphite
_diffrn_radiation_source 'fine-focus sealed tube'
_diffrn_radiation_type MoK\a
_diffrn_radiation_wavelength 0.71073
_diffrn_reflns_av_R_equivalents 0.0638
_diffrn_reflns_av_sigmaI/netI 0.0342
_diffrn_reflns_limit_h_max 29
_diffrn_reflns_limit_h_min -26
_diffrn_reflns_limit_k_max 27
_diffrn_reflns_limit_k_min -29
_diffrn_reflns_limit_l_max 43
_diffrn_reflns_limit_l_min -35
_diffrn_reflns_number 51197
_diffrn_reflns_theta_full 24.99
_diffrn_reflns_theta_max 24.99
_diffrn_reflns_theta_min 3.30
_diffrn_standards_decay_% 0
_diffrn_standards_interval_count 0
_diffrn_standards_interval_time 0
_diffrn_standards_number 0
_exptl_absorpt_coefficient_mu 12.886
_exptl_absorpt_correction_T_max 0.098
_exptl_absorpt_correction_T_min 0.075
_exptl_absorpt_correction_type multi-scan
_exptl_absorpt_process_details 'Jacobson, R. (1998) Private communication to Rigaku Company, Tokyo, Japan.'
_exptl_crystal_colour Red
_exptl_crystal_density_diffrn 2.567
_exptl_crystal_density_method 'not measured'
_exptl_crystal_description Block
_exptl_crystal_F_000 13344
_exptl_crystal_size_max 0.23
_exptl_crystal_size_mid 0.20
_exptl_crystal_size_min 0.18
_refine_diff_density_max 2.103
_refine_diff_density_min -1.216
_refine_diff_density_rms 0.427
_refine_ls_extinction_coef 0.000040(5)
_refine_ls_extinction_expression Fc^*^=kFc[1+0.001xFc^2^\l^3^/sin(2\q)]^-1/4^
_refine_ls_extinction_method SHELXL
_refine_ls_goodness_of_fit_ref 1.146
_refine_ls_hydrogen_treatment constr
_refine_ls_matrix_type full
_refine_ls_number_parameters 322
_refine_ls_number_reflns 7647
_refine_ls_number_restraints 37
_refine_ls_restrained_S_all 1.143
_refine_ls_R_factor_all 0.0815
_refine_ls_R_factor_gt 0.0728
_refine_ls_shift/su_max 0.001
_refine_ls_shift/su_mean 0.000
_refine_ls_structure_factor_coef Fsqd
_refine_ls_weighting_details 'calc w=1/[\s^2^(Fo^2^)+(0.0953P)^2^+283.8024P] where P=(Fo^2^+2Fc^2^)/3'
_refine_ls_weighting_scheme calc
_refine_ls_wR_factor_gt 0.1789
_refine_ls_wR_factor_ref 0.1869
_reflns_number_gt 6734
_reflns_number_total 7647
_reflns_threshold_expression >2sigma(I)
_cod_data_source_file c0dt00757a.txt
_cod_data_source_block 1
_cod_original_sg_symbol_H-M 'R -3'
_cod_database_code 7026828

loop_
_symmetry_equiv_pos_as_xyz
'x, y, z'
'-y, x-y, z'
'-x+y, -x, z'
'x+2/3, y+1/3, z+1/3'
'-y+2/3, x-y+1/3, z+1/3'
'-x+y+2/3, -x+1/3, z+1/3'
'x+1/3, y+2/3, z+2/3'
'-y+1/3, x-y+2/3, z+2/3'
'-x+y+1/3, -x+2/3, z+2/3'
'-x, -y, -z'
'y, -x+y, -z'
'x-y, x, -z'
'-x+2/3, -y+1/3, -z+1/3'
'y+2/3, -x+y+1/3, -z+1/3'
'x-y+2/3, x+1/3, -z+1/3'
'-x+1/3, -y+2/3, -z+2/3'
'y+1/3, -x+y+2/3, -z+2/3'
'x-y+1/3, x+2/3, -z+2/3'

loop_
_atom_site_label
_atom_site_type_symbol
_atom_site_fract_x
_atom_site_fract_y
_atom_site_fract_z
_atom_site_U_iso_or_equiv
_atom_site_adp_type
_atom_site_occupancy
_atom_site_symmetry_multiplicity
_atom_site_calc_flag
_atom_site_refinement_flags
_atom_site_disorder_assembly
_atom_site_disorder_group
N1 N 0.4825(4) 0.5039(4) 0.68330(18) 0.067(3) Uani 1 1 d G . .
C1 C 0.4711(5) 0.4431(4) 0.67948(19) 0.083(5) Uani 1 1 d G B .
C2 C 0.4490(5) 0.4118(3) 0.6469(2) 0.076(4) Uani 1 1 d G . .
H2 H 0.4413 0.3707 0.6443 0.091 Uiso 1 1 calc R . .
C3 C 0.4382(4) 0.4413(4) 0.61807(18) 0.057(3) Uani 1 1 d G . .
C4 C 0.4496(4) 0.5020(4) 0.62189(19) 0.066(3) Uani 1 1 d G . .
H4 H 0.4423 0.5220 0.6024 0.079 Uiso 1 1 calc R . .
C5 C 0.4717(4) 0.5333(3) 0.6545(2) 0.077(4) Uani 1 1 d G . .
H5 H 0.4794 0.5744 0.6571 0.092 Uiso 1 1 calc R . .
N2 N 0.3783(4) 0.3559(4) 0.51500(16) 0.053(2) Uani 1 1 d G . .
C6 C 0.4116(4) 0.3383(4) 0.5377(2) 0.072(4) Uani 1 1 d G . .
H6 H 0.4220 0.3085 0.5299 0.086 Uiso 1 1 calc R . .
C7 C 0.4295(4) 0.3649(4) 0.5718(2) 0.070(4) Uani 1 1 d G . .
H7 H 0.4521 0.3529 0.5871 0.084 Uiso 1 1 calc R . .
C8 C 0.4141(4) 0.4090(4) 0.58327(17) 0.058(3) Uani 1 1 d G . .
C9 C 0.3807(4) 0.4266(4) 0.5606(2) 0.064(3) Uani 1 1 d G . .
H9 H 0.3703 0.4565 0.5683 0.077 Uiso 1 1 calc R . .
C10 C 0.3628(4) 0.4001(4) 0.5265(2) 0.073(4) Uani 1 1 d G . .
H10 H 0.3403 0.4120 0.5111 0.088 Uiso 1 1 calc R . .
C11 C 0.5063(8) 0.5400(8) 0.7173(4) 0.086(5) Uani 1 1 d . . .
H11A H 0.4821 0.5137 0.7377 0.103 Uiso 1 1 calc R . .
H11B H 0.5000 0.5762 0.7165 0.103 Uiso 1 1 calc R . .
C12 C 0.5742(4) 0.5625(5) 0.7236(3) 0.077(4) Uani 1 1 d G . .
C13 C 0.5905(6) 0.5506(5) 0.7574(3) 0.086(5) Uani 1 1 d G . .
H13 H 0.5594 0.5289 0.7749 0.104 Uiso 1 1 calc R . .
C14 C 0.6527(7) 0.5708(6) 0.7654(3) 0.102(6) Uani 1 1 d G . .
H14 H 0.6636 0.5627 0.7883 0.122 Uiso 1 1 calc R . .
C15 C 0.6986(5) 0.6028(7) 0.7396(4) 0.117(7) Uani 1 1 d G . .
H15 H 0.7407 0.6165 0.7450 0.141 Uiso 1 1 calc R . .
C16 C 0.6824(5) 0.6147(7) 0.7058(4) 0.122(7) Uani 1 1 d G . .
H16 H 0.7135 0.6364 0.6883 0.146 Uiso 1 1 calc R . .
C17 C 0.6202(5) 0.5945(6) 0.6977(2) 0.101(6) Uani 1 1 d G . .
H17 H 0.6093 0.6025 0.6749 0.121 Uiso 1 1 calc R . .
C18 C 0.4800(11) 0.4118(9) 0.7115(5) 0.111(7) Uani 1 1 d D . .
H18A H 0.4705 0.4273 0.7336 0.133 Uiso 0.50 1 calc PR A 1
H18B H 0.5236 0.4218 0.7127 0.133 Uiso 0.50 1 calc PR A 1
H18C H 0.4599 0.4186 0.7325 0.133 Uiso 0.50 1 d PR A 2
H18D H 0.5247 0.4311 0.7167 0.133 Uiso 0.50 1 d PR A 2
C19 C 0.4377(15) 0.3417(7) 0.7091(13) 0.094(7) Uani 0.50 1 d PGDU B 1
C20 C 0.4685(13) 0.3087(15) 0.7020(11) 0.158(13) Uani 0.50 1 d PGU B 1
H20 H 0.5121 0.3303 0.6988 0.189 Uiso 0.50 1 calc PR B 1
C21 C 0.435(2) 0.2439(15) 0.6997(9) 0.159(18) Uani 0.50 1 d PG B 1
H21 H 0.4557 0.2216 0.6949 0.191 Uiso 0.50 1 calc PR B 1
C22 C 0.370(2) 0.2121(7) 0.7044(12) 0.165(17) Uani 0.50 1 d PGU B 1
H22 H 0.3477 0.1683 0.7029 0.198 Uiso 0.50 1 calc PR B 1
C23 C 0.3397(13) 0.2451(13) 0.7115(14) 0.144(12) Uani 0.50 1 d PGU B 1
H23 H 0.2961 0.2236 0.7147 0.173 Uiso 0.50 1 calc PR B 1
C24 C 0.3733(15) 0.3099(13) 0.7138(13) 0.102(8) Uani 0.50 1 d PGU B 1
H24 H 0.3525 0.3322 0.7186 0.123 Uiso 0.50 1 calc PR B 1
C19' C 0.4533(16) 0.3425(7) 0.7063(13) 0.094(7) Uani 0.50 1 d PGD B 2
C20' C 0.4832(14) 0.3152(14) 0.6885(11) 0.158(13) Uani 0.50 1 d PG B 2
H20' H 0.5257 0.3395 0.6823 0.189 Uiso 0.50 1 calc PR B 2
C21' C 0.450(2) 0.2521(15) 0.6798(9) 0.159(18) Uani 0.50 1 d PG B 2
H21' H 0.4705 0.2336 0.6677 0.191 Uiso 0.50 1 calc PR B 2
C22' C 0.388(2) 0.2162(9) 0.6889(12) 0.165(17) Uani 0.50 1 d PG B 2
H22' H 0.3653 0.1734 0.6830 0.198 Uiso 0.50 1 calc PR B 2
C23' C 0.3576(14) 0.2434(14) 0.7067(14) 0.144(12) Uani 0.50 1 d PG B 2
H23' H 0.3152 0.2191 0.7129 0.173 Uiso 0.50 1 calc PR B 2
C24' C 0.3905(16) 0.3066(14) 0.7154(13) 0.102(8) Uani 0.50 1 d PG B 2
H24' H 0.3703 0.3250 0.7275 0.123 Uiso 0.50 1 calc PR B 2
C25 C 0.3634(6) 0.3316(7) 0.4791(4) 0.074(4) Uani 1 1 d . . .
H25A H 0.3903 0.3144 0.4725 0.089 Uiso 1 1 calc R . .
H25B H 0.3724 0.3658 0.4623 0.089 Uiso 1 1 calc R . .
C26 C 0.2959(4) 0.2813(4) 0.4750(3) 0.066(4) Uani 1 1 d G . .
C27 C 0.2804(5) 0.2190(5) 0.4773(3) 0.080(4) Uani 1 1 d G . .
H27 H 0.3119 0.2087 0.4808 0.096 Uiso 1 1 calc R . .
C28 C 0.2183(6) 0.1719(4) 0.4744(3) 0.102(6) Uani 1 1 d G . .
H28 H 0.2079 0.1298 0.4759 0.122 Uiso 1 1 calc R . .
C29 C 0.1718(4) 0.1871(6) 0.4692(3) 0.101(6) Uani 1 1 d G . .
H29 H 0.1298 0.1552 0.4673 0.122 Uiso 1 1 calc R . .
C30 C 0.1873(5) 0.2494(7) 0.4669(3) 0.104(6) Uani 1 1 d G . .
H30 H 0.1558 0.2596 0.4634 0.125 Uiso 1 1 calc R . .
C31 C 0.2493(5) 0.2964(4) 0.4698(3) 0.087(5) Uani 1 1 d G . .
H31 H 0.2598 0.3385 0.4683 0.105 Uiso 1 1 calc R . .
Pb1 Pb 0.6667 0.3333 0.3333 0.0464(3) Uani 1 6 d S . .
Pb2 Pb 0.54540(2) 0.32293(2) 0.436119(13) 0.05071(19) Uani 1 1 d . . .
Pb3 Pb 0.65028(2) 0.43827(2) 0.544443(15) 0.0596(2) Uani 1 1 d . . .
I1 I 0.56339(4) 0.22328(4) 0.38337(2) 0.0518(2) Uani 1 1 d . . .
I2 I 0.54731(4) 0.42483(4) 0.48596(2) 0.0601(3) Uani 1 1 d . . .
I3 I 0.44379(4) 0.32589(5) 0.39219(2) 0.0653(3) Uani 1 1 d . . .
I4 I 0.45116(4) 0.21258(4) 0.48594(3) 0.0612(3) Uani 1 1 d . . .
I5 I 0.62277(8) 0.52512(6) 0.58627(4) 0.1138(5) Uani 1 1 d . . .
I6 I 0.55558(5) 0.32149(5) 0.58957(3) 0.0718(3) Uani 1 1 d . . .
I7 I 0.6667 0.3333 0.48756(3) 0.0458(3) Uani 1 3 d S . .

loop_
_atom_site_aniso_label
_atom_site_aniso_U_11
_atom_site_aniso_U_22
_atom_site_aniso_U_33
_atom_site_aniso_U_23
_atom_site_aniso_U_13
_atom_site_aniso_U_12
N1 0.066(7) 0.080(8) 0.059(7) -0.013(6) -0.004(5) 0.041(6)
C1 0.113(13) 0.118(13) 0.048(8) -0.015(8) -0.008(8) 0.080(11)
C2 0.095(11) 0.074(9) 0.075(10) -0.004(8) 0.009(8) 0.054(9)
C3 0.069(8) 0.072(8) 0.046(7) 0.000(6) 0.003(6) 0.047(7)
C4 0.079(9) 0.073(9) 0.061(9) -0.011(7) -0.006(7) 0.050(8)
C5 0.098(11) 0.053(8) 0.069(10) -0.002(7) 0.005(8) 0.030(8)
N2 0.051(5) 0.067(6) 0.040(6) -0.001(4) 0.011(4) 0.029(5)
C6 0.078(9) 0.085(10) 0.069(10) -0.012(8) 0.002(7) 0.054(8)
C7 0.087(10) 0.093(10) 0.060(9) -0.002(7) 0.003(7) 0.068(9)
C8 0.058(7) 0.061(7) 0.064(8) 0.001(6) 0.007(6) 0.036(6)
C9 0.078(9) 0.063(8) 0.058(8) -0.002(6) 0.000(7) 0.040(7)
C10 0.073(9) 0.071(9) 0.085(11) 0.009(8) 0.009(8) 0.042(8)
C11 0.104(12) 0.090(11) 0.075(11) -0.028(9) -0.003(9) 0.058(10)
C12 0.077(10) 0.076(9) 0.076(11) -0.018(8) 0.009(8) 0.036(8)
C13 0.105(13) 0.116(13) 0.041(8) 0.000(8) 0.008(8) 0.057(11)
C14 0.153(19) 0.111(14) 0.072(12) -0.020(10) -0.019(12) 0.090(15)
C15 0.104(15) 0.148(19) 0.097(16) -0.032(14) -0.025(13) 0.061(15)
C16 0.084(13) 0.16(2) 0.101(16) -0.001(14) 0.006(11) 0.044(13)
C17 0.077(11) 0.141(17) 0.074(12) -0.007(11) -0.003(9) 0.046(11)
C18 0.159(19) 0.097(13) 0.065(11) 0.003(9) -0.025(11) 0.055(13)
C19 0.100(12) 0.100(9) 0.094(10) 0.003(7) -0.005(8) 0.058(8)
C20 0.158(15) 0.160(14) 0.159(15) 0.002(7) 0.001(7) 0.082(9)
C21 0.30(6) 0.12(2) 0.08(3) 0.00(2) 0.02(4) 0.13(3)
C22 0.171(19) 0.163(18) 0.17(2) 0.006(9) 0.001(10) 0.090(12)
C23 0.147(15) 0.146(14) 0.146(14) 0.002(9) 0.003(9) 0.077(10)
C24 0.109(12) 0.098(10) 0.105(11) 0.006(8) -0.004(9) 0.056(8)
C19' 0.100(12) 0.100(9) 0.094(10) 0.003(7) -0.005(8) 0.058(8)
C20' 0.158(15) 0.160(14) 0.159(15) 0.002(7) 0.001(7) 0.082(9)
C21' 0.30(6) 0.12(2) 0.08(3) 0.00(2) 0.02(4) 0.13(3)
C22' 0.171(19) 0.163(18) 0.17(2) 0.006(9) 0.001(10) 0.090(12)
C23' 0.147(15) 0.146(14) 0.146(14) 0.002(9) 0.003(9) 0.077(10)
C24' 0.109(12) 0.098(10) 0.105(11) 0.006(8) -0.004(9) 0.056(8)
C25 0.058(8) 0.093(11) 0.057(9) -0.004(7) 0.012(6) 0.027(8)
C26 0.069(8) 0.082(9) 0.045(8) -0.011(6) 0.007(6) 0.036(7)
C27 0.088(11) 0.076(10) 0.078(11) -0.020(8) -0.004(8) 0.042(9)
C28 0.116(15) 0.093(13) 0.099(14) -0.015(10) 0.004(11) 0.055(12)
C29 0.078(11) 0.113(15) 0.083(13) -0.022(11) -0.001(9) 0.025(11)
C30 0.079(12) 0.141(18) 0.103(14) -0.017(13) -0.005(10) 0.063(13)
C31 0.099(12) 0.105(13) 0.074(11) -0.007(9) -0.004(9) 0.062(11)
Pb1 0.0507(4) 0.0507(4) 0.0377(6) 0.000 0.000 0.02537(19)
Pb2 0.0487(3) 0.0568(3) 0.0478(3) 0.00022(19) 0.00075(18) 0.0272(2)
Pb3 0.0628(3) 0.0608(3) 0.0589(4) -0.0077(2) 0.0000(2) 0.0338(3)
I1 0.0535(5) 0.0495(4) 0.0497(5) 0.0000(3) 0.0013(3) 0.0236(3)
I2 0.0619(5) 0.0613(5) 0.0591(5) -0.0046(4) -0.0006(4) 0.0323(4)
I3 0.0610(5) 0.0828(6) 0.0553(5) -0.0013(4) -0.0059(4) 0.0385(5)
I4 0.0583(5) 0.0548(5) 0.0666(6) 0.0080(4) 0.0044(4) 0.0253(4)
I5 0.1588(13) 0.0906(8) 0.1092(10) -0.0166(7) 0.0285(9) 0.0753(9)
I6 0.0780(6) 0.0758(6) 0.0734(7) 0.0077(5) 0.0138(5) 0.0473(5)
I7 0.0458(4) 0.0458(4) 0.0458(8) 0.000 0.000 0.0229(2)

loop_
_atom_type_symbol
_atom_type_description
_atom_type_scat_dispersion_real
_atom_type_scat_dispersion_imag
_atom_type_scat_source
C C 0.0033 0.0016 'International Tables Vol C Tables 4.2.6.8 and 6.1.1.4'
H H 0.0000 0.0000 'International Tables Vol C Tables 4.2.6.8 and 6.1.1.4'
N N 0.0061 0.0033 'International Tables Vol C Tables 4.2.6.8 and 6.1.1.4'
I I -0.4742 1.8119 'International Tables Vol C Tables 4.2.6.8 and 6.1.1.4'
Pb Pb -3.3944 10.1111 'International Tables Vol C Tables 4.2.6.8 and 6.1.1.4'

loop_
_geom_angle_atom_site_label_1
_geom_angle_atom_site_label_2
_geom_angle_atom_site_label_3
_geom_angle
_geom_angle_site_symmetry_1
_geom_angle_site_symmetry_3
C1 N1 C5 120.0 . .
C1 N1 C11 122.8(9) . .
C5 N1 C11 117.2(9) . .
N1 C1 C2 120.0 . .
N1 C1 C18 118.5(9) . .
C2 C1 C18 121.4(9) . .
C3 C2 C1 120.0 . .
C3 C2 H2 120.0 . .
C1 C2 H2 120.0 . .
C2 C3 C4 120.0 . .
C2 C3 C8 121.17 . .
C4 C3 C8 118.85 . .
C5 C4 C3 120.0 . .
C5 C4 H4 120.0 . .
C3 C4 H4 120.0 . .
C4 C5 N1 120.0 . .
C4 C5 H5 120.0 . .
N1 C5 H5 120.0 . .
C6 N2 C10 120.0 . .
C6 N2 C25 119.8(9) . .
C10 N2 C25 120.1(9) . .
C7 C6 N2 120.0 . .
C7 C6 H6 120.0 . .
N2 C6 H6 120.0 . .
C6 C7 C8 120.0 . .
C6 C7 H7 120.0 . .
C8 C7 H7 120.0 . .
C7 C8 C9 120.0 . .
C7 C8 C3 119.79 . .
C9 C8 C3 120.00 . .
C10 C9 C8 120.0 . .
C10 C9 H9 120.0 . .
C8 C9 H9 120.0 . .
C9 C10 N2 120.0 . .
C9 C10 H10 120.0 . .
N2 C10 H10 120.0 . .
N1 C11 C12 112.8(11) . .
N1 C11 H11A 109.0 . .
C12 C11 H11A 109.0 . .
N1 C11 H11B 109.0 . .
C12 C11 H11B 109.0 . .
H11A C11 H11B 107.8 . .
C13 C12 C17 120.0 . .
C13 C12 C11 116.7(10) . .
C17 C12 C11 123.3(10) . .
C14 C13 C12 120.0 . .
C14 C13 H13 120.0 . .
C12 C13 H13 120.0 . .
C13 C14 C15 120.0 . .
C13 C14 H14 120.0 . .
C15 C14 H14 120.0 . .
C16 C15 C14 120.0 . .
C16 C15 H15 120.0 . .
C14 C15 H15 120.0 . .
C17 C16 C15 120.0 . .
C17 C16 H16 120.0 . .
C15 C16 H16 120.0 . .
C16 C17 C12 120.0 . .
C16 C17 H17 120.0 . .
C12 C17 H17 120.0 . .
C1 C18 C19' 113(2) . .
C1 C18 C19 111(2) . .
C19' C18 C19 15(2) . .
C1 C18 H18A 109.5 . .
C19' C18 H18A 119.8 . .
C19 C18 H18A 109.5 . .
C1 C18 H18B 109.5 . .
C19' C18 H18B 95.3 . .
C19 C18 H18B 109.5 . .
H18A C18 H18B 108.1 . .
C1 C18 H18C 108.9 . .
C19' C18 H18C 108.9 . .
C19 C18 H18C 97.1 . .
H18A C18 H18C 14.4 . .
H18B C18 H18C 120.4 . .
C1 C18 H18D 108.9 . .
C19' C18 H18D 108.9 . .
C19 C18 H18D 122.3 . .
H18A C18 H18D 94.5 . .
H18B C18 H18D 15.4 . .
H18C C18 H18D 107.8 . .
C20 C19 C24 120.0 . .
C20 C19 C18 115(3) . .
C24 C19 C18 125(3) . .
C21 C20 C19 120.0 . .
C21 C20 H20 120.0 . .
C19 C20 H20 120.0 . .
C22 C21 C20 120.0 . .
C22 C21 H21 120.0 . .
C20 C21 H21 120.0 . .
C21 C22 C23 120.0 . .
C21 C22 H22 120.0 . .
C23 C22 H22 120.0 . .
C24 C23 C22 120.0 . .
C24 C23 H23 120.0 . .
C22 C23 H23 120.0 . .
C23 C24 C19 120.0 . .
C23 C24 H24 120.0 . .
C19 C24 H24 120.0 . .
C20' C19' C24' 120.0 . .
C20' C19' C18 125(3) . .
C24' C19' C18 114(3) . .
C19' C20' C21' 120.0 . .
C19' C20' H20' 120.0 . .
C21' C20' H20' 120.0 . .
C20' C21' C22' 120.0 . .
C20' C21' H21' 120.0 . .
C22' C21' H21' 120.0 . .
C23' C22' C21' 120.0 . .
C23' C22' H22' 120.0 . .
C21' C22' H22' 120.0 . .
C22' C23' C24' 120.0 . .
C22' C23' H23' 120.0 . .
C24' C23' H23' 120.0 . .
C23' C24' C19' 120.0 . .
C23' C24' H24' 120.0 . .
C19' C24' H24' 120.0 . .
N2 C25 C26 112.6(10) . .
N2 C25 H25A 109.1 . .
C26 C25 H25A 109.1 . .
N2 C25 H25B 109.1 . .
C26 C25 H25B 109.1 . .
H25A C25 H25B 107.8 . .
C27 C26 C31 120.0 . .
C27 C26 C25 119.0(10) . .
C31 C26 C25 121.0(10) . .
C26 C27 C28 120.0 . .
C26 C27 H27 120.0 . .
C28 C27 H27 120.0 . .
C29 C28 C27 120.0 . .
C29 C28 H28 120.0 . .
C27 C28 H28 120.0 . .
C28 C29 C30 120.0 . .
C28 C29 H29 120.0 . .
C30 C29 H29 120.0 . .
C31 C30 C29 120.0 . .
C31 C30 H30 120.0 . .
C29 C30 H30 120.0 . .
C30 C31 C26 120.0 . .
C30 C31 H31 120.0 . .
C26 C31 H31 120.0 . .
I1 Pb1 I1 89.71(2) 18_545 2_655
I1 Pb1 I1 90.29(2) 18_545 16_655
I1 Pb1 I1 89.71(2) 2_655 16_655
I1 Pb1 I1 90.29(2) 18_545 17
I1 Pb1 I1 180.0 2_655 17
I1 Pb1 I1 90.29(2) 16_655 17
I1 Pb1 I1 89.71(2) 18_545 .
I1 Pb1 I1 90.29(2) 2_655 .
I1 Pb1 I1 180.0 16_655 .
I1 Pb1 I1 89.71(2) 17 .
I1 Pb1 I1 180.0 18_545 3_665
I1 Pb1 I1 90.29(2) 2_655 3_665
I1 Pb1 I1 89.71(2) 16_655 3_665
I1 Pb1 I1 89.71(2) 17 3_665
I1 Pb1 I1 90.29(2) . 3_665
I3 Pb2 I2 88.63(3) . .
I3 Pb2 I4 94.15(3) . .
I2 Pb2 I4 93.39(3) . .
I3 Pb2 I1 96.98(3) . .
I2 Pb2 I1 172.62(3) . .
I4 Pb2 I1 90.99(2) . .
I3 Pb2 I1 91.66(2) . 3_665
I2 Pb2 I1 90.13(2) . 3_665
I4 Pb2 I1 173.27(3) . 3_665
I1 Pb2 I1 84.94(3) . 3_665
I5 Pb3 I6 92.97(4) . .
I5 Pb3 I2 88.32(4) . .
I6 Pb3 I2 94.32(3) . .
I5 Pb3 I6 102.17(4) . 3_665
I6 Pb3 I6 90.20(4) . 3_665
I2 Pb3 I6 168.37(3) . 3_665
Pb1 I1 Pb2 93.15(2) . .
Pb1 I1 Pb2 91.53(2) . 2_655
Pb2 I1 Pb2 94.75(2) . 2_655
Pb2 I2 Pb3 99.99(3) . .
Pb3 I6 Pb3 99.69(3) . 2_655

loop_
_geom_bond_atom_site_label_1
_geom_bond_atom_site_label_2
_geom_bond_distance
_geom_bond_site_symmetry_2
N1 C1 1.3900 .
N1 C5 1.3900 .
N1 C11 1.484(16) .
C1 C2 1.3900 .
C1 C18 1.490(18) .
C2 C3 1.3900 .
C2 H2 0.9400 .
C3 C4 1.3900 .
C3 C8 1.47512 .
C4 C5 1.3900 .
C4 H4 0.9400 .
C5 H5 0.9400 .
N2 C6 1.3900 .
N2 C10 1.3900 .
N2 C25 1.430(15) .
C6 C7 1.3900 .
C6 H6 0.9400 .
C7 C8 1.3900 .
C7 H7 0.9400 .
C8 C9 1.3900 .
C9 C10 1.3900 .
C9 H9 0.9400 .
C10 H10 0.9400 .
C11 C12 1.500(18) .
C11 H11A 0.9800 .
C11 H11B 0.9800 .
C12 C13 1.3900 .
C12 C17 1.3900 .
C13 C14 1.3900 .
C13 H13 0.9400 .
C14 C15 1.3900 .
C14 H14 0.9400 .
C15 C16 1.3900 .
C15 H15 0.9400 .
C16 C17 1.3900 .
C16 H16 0.9400 .
C17 H17 0.9400 .
C18 C19' 1.51(2) .
C18 C19 1.51(2) .
C18 H18A 0.9800 .
C18 H18B 0.9800 .
C18 H18C 0.9800 .
C18 H18D 0.9799 .
C19 C20 1.3900 .
C19 C24 1.3900 .
C20 C21 1.3900 .
C20 H20 0.9400 .
C21 C22 1.40202 .
C21 H21 0.9400 .
C22 C23 1.3900 .
C22 H22 0.9400 .
C23 C24 1.3900 .
C23 H23 0.9400 .
C24 H24 0.9400 .
C19' C20' 1.3900 .
C19' C24' 1.3900 .
C20' C21' 1.3900 .
C20' H20' 0.9400 .
C21' C22' 1.37431 .
C21' H21' 0.9400 .
C22' C23' 1.3900 .
C22' H22' 0.9400 .
C23' C24' 1.3900 .
C23' H23' 0.9400 .
C24' H24' 0.9400 .
C25 C26 1.510(16) .
C25 H25A 0.9800 .
C25 H25B 0.9800 .
C26 C27 1.3900 .
C26 C31 1.3900 .
C27 C28 1.3900 .
C27 H27 0.9400 .
C28 C29 1.3900 .
C28 H28 0.9400 .
C29 C30 1.3900 .
C29 H29 0.9400 .
C30 C31 1.3900 .
C30 H30 0.9400 .
C31 H31 0.9400 .
Pb1 I1 3.2251(8) 18_545
Pb1 I1 3.2250(8) 2_655
Pb1 I1 3.2250(8) 16_655
Pb1 I1 3.2249(8) 17
Pb1 I1 3.2250(8) .
Pb1 I1 3.2250(8) 3_665
Pb2 I3 3.0230(10) .
Pb2 I2 3.1030(10) .
Pb2 I4 3.1482(10) .
Pb2 I1 3.3420(9) .
Pb2 I1 3.4295(9) 3_665
Pb3 I5 2.9874(12) .
Pb3 I6 3.1371(11) .
Pb3 I2 3.2292(10) .
Pb3 I6 3.2471(11) 3_665
I1 Pb2 3.4295(9) 2_655
I6 Pb3 3.2471(11) 2_655
